data_2014939
loop_
_publ_author_name
'Karaday\?i, Nevzat'
'\;Cakmak, \;S\"ukriye'
'Odaba\;so\(glu, Mustafa '
'B\"uy\"ukg\"ung\"or, Orhan'

_publ_section_title
;
 1,3-Bis(4-methylphenyl)triazene,
 1-(4-chlorophenyl)-3-(4-fluorophenyl)triazene and
 1-(4-fluorophenyl)-3-(4-methylphenyl)triazene
;
_journal_issue 5
_journal_name_full 'Acta Crystallographica Section C'
_journal_page_first o303
_journal_page_last o305
_journal_paper_doi 10.1107/S0108270105004373
_journal_volume 61
_journal_year 2005
_chemical_formula_iupac 'C12 H9 Cl F N3'
_chemical_formula_moiety 'C12 H9 Cl F N3'
_chemical_formula_sum 'C12 H9 Cl F N3'
_chemical_formula_weight 249.67
_chemical_name_systematic
;
1-(4-chlorophenyl)-3-(4-fluorophenyl)triazene
;
_space_group_IT_number 14
_symmetry_cell_setting monoclinic
_symmetry_space_group_name_Hall '-P 2yn'
_symmetry_space_group_name_H-M 'P 1 21/n 1'
_atom_sites_solution_hydrogens geom
_atom_sites_solution_primary direct
_atom_sites_solution_secondary difmap
_cell_angle_alpha 90.00
_cell_angle_beta 92.298(16)
_cell_angle_gamma 90.00
_cell_formula_units_Z 4
_cell_length_a 14.500(3)
_cell_length_b 4.7385(5)
_cell_length_c 17.848(3)
_cell_measurement_reflns_used 4244
_cell_measurement_temperature 296(2)
_cell_measurement_theta_max 24.42
_cell_measurement_theta_min 1.78
_cell_volume 1225.3(4)
_computing_cell_refinement X-AREA
_computing_data_collection 'X-AREA (Stoe & Cie, 2002)'
_computing_data_reduction 'X-RED (Stoe & Cie, 2002)'
_computing_molecular_graphics
;
ORTEP-3 (Farrugia, 1997) and PLUTON (Spek, 1997)
;
_computing_publication_material
;
WinGX (Farrugia, 1999)
;
_computing_structure_refinement 'SHELXL97 (Sheldrick, 1997)'
_computing_structure_solution 'SHELXS97 (Sheldrick, 1997)'
_diffrn_ambient_temperature 293(2)
_diffrn_measured_fraction_theta_full 1.000
_diffrn_measured_fraction_theta_max 1.000
_diffrn_measurement_device_type 'Stoe IPDS-II'
_diffrn_measurement_method '\w scans'
_diffrn_radiation_monochromator 'plane graphite'
_diffrn_radiation_source 'fine-focus sealed tube'
_diffrn_radiation_type MoK\a
_diffrn_radiation_wavelength 0.71073
_diffrn_reflns_av_R_equivalents 0.0775
_diffrn_reflns_av_sigmaI/netI 0.0758
_diffrn_reflns_limit_h_max 17
_diffrn_reflns_limit_h_min -17
_diffrn_reflns_limit_k_max 5
_diffrn_reflns_limit_k_min -5
_diffrn_reflns_limit_l_max 21
_diffrn_reflns_limit_l_min -21
_diffrn_reflns_number 8654
_diffrn_reflns_theta_full 25.00
_diffrn_reflns_theta_max 25.00
_diffrn_reflns_theta_min 1.78
_diffrn_standards_decay_% 0
_diffrn_standards_interval_count 0
_diffrn_standards_number 0
_exptl_absorpt_coefficient_mu 0.304
_exptl_absorpt_correction_T_max 0.9808
_exptl_absorpt_correction_T_min 0.8858
_exptl_absorpt_correction_type integration
_exptl_absorpt_process_details
;
(X-RED32; Stoe&Cie, 2002)
;
_exptl_crystal_colour brown
_exptl_crystal_density_diffrn 1.353
_exptl_crystal_density_method 'not measured'
_exptl_crystal_description plate
_exptl_crystal_F_000 512
_exptl_crystal_size_max 0.50
_exptl_crystal_size_mid 0.29
_exptl_crystal_size_min 0.06
_refine_diff_density_max 0.333
_refine_diff_density_min -0.443
_refine_ls_extinction_method none
_refine_ls_goodness_of_fit_ref 1.081
_refine_ls_hydrogen_treatment constr
_refine_ls_matrix_type full
_refine_ls_number_parameters 154
_refine_ls_number_reflns 2157
_refine_ls_number_restraints 1
_refine_ls_restrained_S_all 1.293
_refine_ls_R_factor_all 0.1704
_refine_ls_R_factor_gt 0.0867
_refine_ls_shift/su_max 0.000
_refine_ls_shift/su_mean 0.000
_refine_ls_structure_factor_coef Fsqd
_refine_ls_weighting_details 'calc w=1/[\s^2^(Fo^2^)+(0.1152P)^2^] where P=(Fo^2^+2Fc^2^)/3'
_refine_ls_weighting_scheme calc
_refine_ls_wR_factor_gt 0.2182
_refine_ls_wR_factor_ref 0.2534
_reflns_number_gt 978
_reflns_number_total 2157
_reflns_threshold_expression I>2\s(I)
_cod_data_source_file ta1464.cif
_cod_data_source_block II
_cod_original_sg_symbol_H-M 'P 21/n'
_cod_database_code 2014939
_cod_database_fobs_code 2014939

loop_
_symmetry_equiv_pos_as_xyz
'x, y, z'
'-x+1/2, y+1/2, -z+1/2'
'-x, -y, -z'
'x-1/2, -y-1/2, z-1/2'

loop_
_atom_site_label
_atom_site_fract_x
_atom_site_fract_y
_atom_site_fract_z
_atom_site_U_iso_or_equiv
_atom_site_adp_type
_atom_site_calc_flag
_atom_site_refinement_flags
_atom_site_occupancy
_atom_site_disorder_assembly
_atom_site_disorder_group
_atom_site_type_symbol
Cl1 0.59926(18) -0.3008(6) 0.40352(15) 0.1056(11) Uani d . 1 . . Cl
F1 1.1636(3) 1.4616(11) 0.6800(3) 0.1030(18) Uani d D 1 . . F
N1 0.7594(4) 0.3764(14) 0.6514(3) 0.0663(17) Uani d . 1 . . N
N2 0.8269(4) 0.5565(12) 0.6397(4) 0.0584(16) Uani d . 1 . . N
N3 0.8480(4) 0.7023(13) 0.7008(3) 0.0586(15) Uani d . 1 . . N
C1 0.7251(5) 0.2108(14) 0.5920(4) 0.0515(17) Uani d . 1 . . C
C2 0.6540(5) 0.0309(16) 0.6034(4) 0.066(2) Uani d . 1 . . C
C3 0.6152(5) -0.1239(17) 0.5473(4) 0.067(2) Uani d . 1 . . C
C4 0.6490(5) -0.1087(15) 0.4770(4) 0.0573(18) Uani d . 1 . . C
C5 0.7222(5) 0.0627(16) 0.4628(4) 0.066(2) Uani d . 1 . . C
C6 0.7609(5) 0.2270(15) 0.5195(4) 0.066(2) Uani d . 1 . . C
C7 0.9237(4) 0.8901(14) 0.6902(4) 0.0484(16) Uani d . 1 . . C
C8 0.9579(5) 1.0271(16) 0.7524(4) 0.063(2) Uani d . 1 . . C
C9 1.0311(5) 1.2078(16) 0.7500(4) 0.065(2) Uani d . 1 . . C
C10 1.0765(5) 1.2662(14) 0.6839(4) 0.0568(18) Uani d D 1 . . C
C11 1.0376(6) 1.1284(17) 0.6210(4) 0.071(2) Uani d . 1 . . C
C12 0.9648(5) 0.9467(16) 0.6230(4) 0.062(2) Uani d . 1 . . C
H1 0.7369 0.3615 0.6951 0.080 Uiso calc R 1 . . H
H2 0.6316 0.0144 0.6513 0.080 Uiso calc R 1 . . H
H3 0.5655 -0.2412 0.5564 0.080 Uiso calc R 1 . . H
H5 0.7457 0.0684 0.4151 0.079 Uiso calc R 1 . . H
H6 0.8099 0.3469 0.5103 0.079 Uiso calc R 1 . . H
H8 0.9305 0.9966 0.7979 0.076 Uiso calc R 1 . . H
H9 1.0517 1.2958 0.7942 0.078 Uiso calc R 1 . . H
H11 1.0630 1.1629 0.5749 0.085 Uiso calc R 1 . . H
H12 0.9427 0.8603 0.5790 0.074 Uiso calc R 1 . . H

loop_
_atom_site_aniso_label
_atom_site_aniso_U_11
_atom_site_aniso_U_22
_atom_site_aniso_U_33
_atom_site_aniso_U_12
_atom_site_aniso_U_13
_atom_site_aniso_U_23
Cl1 0.1044(19) 0.1028(19) 0.1079(19) -0.0084(15) -0.0183(14) -0.0142(15)
F1 0.090(3) 0.080(3) 0.138(4) -0.028(3) 0.005(3) 0.006(3)
N1 0.063(4) 0.076(4) 0.060(4) 0.002(4) 0.004(3) 0.003(3)
N2 0.047(3) 0.047(3) 0.080(4) 0.002(3) -0.011(3) 0.017(3)
N3 0.053(3) 0.072(4) 0.051(3) -0.001(3) -0.005(3) 0.002(3)
C1 0.058(4) 0.046(4) 0.049(4) 0.014(4) -0.011(3) -0.008(3)
C2 0.066(5) 0.067(5) 0.066(5) -0.001(4) 0.005(4) 0.007(4)
C3 0.058(5) 0.070(5) 0.073(5) -0.003(4) 0.003(4) 0.001(4)
C4 0.058(4) 0.049(4) 0.064(5) 0.008(4) -0.004(4) 0.000(4)
C5 0.079(5) 0.066(5) 0.052(4) -0.002(5) 0.001(4) -0.005(4)
C6 0.069(5) 0.053(4) 0.076(5) -0.013(4) 0.004(4) 0.002(4)
C7 0.049(4) 0.044(4) 0.052(4) 0.012(3) -0.001(3) -0.004(3)
C8 0.064(5) 0.063(5) 0.064(5) -0.007(4) 0.008(4) 0.000(4)
C9 0.075(5) 0.058(5) 0.061(4) -0.006(4) -0.011(4) -0.003(4)
C10 0.057(4) 0.042(4) 0.072(5) -0.001(3) 0.002(4) 0.007(4)
C11 0.076(5) 0.075(6) 0.065(5) -0.006(5) 0.022(4) 0.009(4)
C12 0.067(5) 0.074(5) 0.045(4) -0.010(4) 0.003(3) -0.010(4)

loop_
_atom_type_symbol
_atom_type_description
_atom_type_scat_dispersion_real
_atom_type_scat_dispersion_imag
_atom_type_scat_source
C C 0.0033 0.0016 'International Tables Vol C Tables 4.2.6.8 and 6.1.1.4'
H H 0.0000 0.0000 'International Tables Vol C Tables 4.2.6.8 and 6.1.1.4'
Cl Cl 0.1484 0.1585 'International Tables Vol C Tables 4.2.6.8 and 6.1.1.4'
N N 0.0061 0.0033 'International Tables Vol C Tables 4.2.6.8 and 6.1.1.4'
F F 0.0171 0.0103 'International Tables Vol C Tables 4.2.6.8 and 6.1.1.4'

loop_
_geom_angle_atom_site_label_1
_geom_angle_atom_site_label_2
_geom_angle_atom_site_label_3
_geom_angle
N2 N1 C1 119.2(6)
N2 N1 H1 120.4
C1 N1 H1 120.4
N3 N2 N1 110.9(6)
N2 N3 C7 111.8(5)
C2 C1 N1 119.3(7)
C2 C1 C6 118.6(7)
N1 C1 C6 122.1(7)
C3 C2 C1 121.9(8)
C3 C2 H2 119.1
C1 C2 H2 119.1
C2 C3 C4 119.9(8)
C2 C3 H3 120.0
C4 C3 H3 120.0
C3 C4 C5 120.7(7)
C3 C4 Cl1 121.0(6)
C5 C4 Cl1 118.3(6)
C4 C5 C6 119.6(7)
C4 C5 H5 120.2
C6 C5 H5 120.2
C5 C6 C1 119.2(7)
C5 C6 H6 120.4
C1 C6 H6 120.4
C8 C7 C12 117.2(7)
C8 C7 N3 116.5(6)
C12 C7 N3 126.4(6)
C7 C8 C9 122.2(7)
C7 C8 H8 118.9
C9 C8 H8 118.9
C8 C9 C10 122.8(7)
C8 C9 H9 118.6
C10 C9 H9 118.6
C11 C10 C9 113.3(7)
C11 C10 F1 122.7(6)
C9 C10 F1 124.0(6)
C12 C11 C10 124.3(7)
C12 C11 H11 117.9
C10 C11 H11 117.9
C11 C12 C7 120.2(7)
C11 C12 H12 119.9
C7 C12 H12 119.9

loop_
_geom_bond_atom_site_label_1
_geom_bond_atom_site_label_2
_geom_bond_site_symmetry_2
_geom_bond_distance
_geom_bond_publ_flag
F1 C10 . 1.569(8) ?
N1 N2 . 1.321(7) ?
N1 C1 . 1.394(8) ?
N1 H1 . 0.8600 ?
N2 N3 . 1.317(8) ?
N3 C7 . 1.431(9) ?
Cl1 C4 . 1.731(7) ?
C1 C2 . 1.359(10) ?
C1 C6 . 1.415(10) ?
C2 C3 . 1.345(10) ?
C2 H2 . 0.9300 ?
C3 C4 . 1.367(10) ?
C3 H3 . 0.9300 ?
C4 C5 . 1.369(10) ?
C5 C6 . 1.379(10) ?
C5 H5 . 0.9300 ?
C6 H6 . 0.9300 ?
C7 C8 . 1.361(9) ?
C7 C12 . 1.388(9) ?
C8 C9 . 1.366(10) ?
C8 H8 . 0.9300 ?
C9 C10 . 1.403(10) ?
C9 H9 . 0.9300 ?
C10 C11 . 1.397(10) ?
C11 C12 . 1.364(10) ?
C11 H11 . 0.9300 ?
C12 H12 . 0.9300 ?

loop_
_geom_torsion_atom_site_label_1
_geom_torsion_atom_site_label_2
_geom_torsion_atom_site_label_3
_geom_torsion_atom_site_label_4
_geom_torsion
C1 N1 N2 N3 177.5(5)
N1 N2 N3 C7 177.5(5)
N2 N1 C1 C2 -178.3(6)
N2 N1 C1 C6 0.7(9)
N1 C1 C2 C3 176.8(7)
C6 C1 C2 C3 -2.2(11)
C1 C2 C3 C4 1.9(12)
C2 C3 C4 C5 0.1(11)
C2 C3 C4 Cl1 -178.9(6)
C3 C4 C5 C6 -1.6(11)
Cl1 C4 C5 C6 177.4(5)
C4 C5 C6 C1 1.2(11)
C2 C1 C6 C5 0.7(10)
N1 C1 C6 C5 -178.3(6)
N2 N3 C7 C8 -172.7(6)
N2 N3 C7 C12 7.7(9)
C12 C7 C8 C9 -1.6(10)
N3 C7 C8 C9 178.7(6)
C7 C8 C9 C10 0.0(12)
C8 C9 C10 C11 1.8(11)
C8 C9 C10 F1 -177.0(6)
C9 C10 C11 C12 -2.2(11)
F1 C10 C11 C12 176.7(6)
C10 C11 C12 C7 0.7(12)
C8 C7 C12 C11 1.3(10)
N3 C7 C12 C11 -179.1(7)

loop_
_cod_related_entry_id
_cod_related_entry_database
_cod_related_entry_code
1 ChemSpider 21133853
